data_7116531
loop_
_publ_author_name
'Thomas O. Ronson'
'Jonathan R. Carney'
'Adrian C. Whitwood'
'Richard J.K. Taylor'
'Ian J. S. Fairlamb'

_publ_section_title
;
 AsCat and FurCat: new Pd catalysts for selective room-temperature Stille
 cross-couplings of benzyl chlorides with organostannanes
;
_journal_name_full Chem.Commun.
_journal_page_first 3466
_journal_paper_doi 10.1039/C4cc09810B
_journal_volume 51
_journal_year 2015
_chemical_formula_moiety 'C40 H34 As2 Br N O2 Pd'
_chemical_formula_sum 'C40 H34 As2 Br N O2 Pd'
_chemical_formula_weight 896.83
_chemical_name_systematic
;
 ?
;
_space_group_crystal_system monoclinic
_space_group_IT_number 14
_space_group_name_Hall '-P 2yn'
_space_group_name_H-M_alt 'P 1 21/n 1'
_symmetry_space_group_name_Hall '-P 2yn'
_symmetry_space_group_name_H-M 'P 1 21/n 1'
_atom_sites_solution_hydrogens geom
_atom_sites_solution_primary iterative
_audit_creation_date 2014-04-24
_audit_creation_method
;
Olex2 1.2
(compiled 2014.03.20 svn.r2914 for OlexSys, GUI svn.r4816)
;
_audit_update_record
;
2014-11-30 deposited with the CCDC.
2015-01-28 downloaded from the CCDC.
;
_cell_angle_alpha 90
_cell_angle_beta 105.4121(17)
_cell_angle_gamma 90
_cell_formula_units_Z 4
_cell_length_a 12.2363(2)
_cell_length_b 15.6103(3)
_cell_length_c 19.0632(3)
_cell_measurement_reflns_used 5441
_cell_measurement_temperature 110.05(10)
_cell_measurement_theta_max 32.0070
_cell_measurement_theta_min 3.1210
_cell_volume 3510.36(11)
_computing_cell_refinement
;
CrysAlisPro, Agilent Technologies,
Version 1.171.37.31 (release 14-01-2014 CrysAlis171 .NET)
(compiled Jan 14 2014,18:38:05)
;
_computing_data_collection
;
CrysAlisPro, Agilent Technologies,
Version 1.171.37.31 (release 14-01-2014 CrysAlis171 .NET)
(compiled Jan 14 2014,18:38:05)
;
_computing_data_reduction
;
CrysAlisPro, Agilent Technologies,
Version 1.171.37.31 (release 14-01-2014 CrysAlis171 .NET)
(compiled Jan 14 2014,18:38:05)
;
_computing_molecular_graphics 'Olex2 (Dolomanov et al., 2009)'
_computing_publication_material 'Olex2 (Dolomanov et al., 2009)'
_computing_structure_refinement 'ShelXL (Sheldrick, 2008)'
_computing_structure_solution
;
Superflip (Palatinus & Chapuis, 2007;Palatinus & van der Lee, 2008;
Palatinus et al., 2012)
;
_diffrn_ambient_environment N~2~
_diffrn_ambient_temperature 110.05(10)
_diffrn_detector 'CCD plate'
_diffrn_detector_area_resol_mean 16.1450
_diffrn_detector_type Eos
_diffrn_measured_fraction_theta_full 0.998
_diffrn_measured_fraction_theta_max 0.996
_diffrn_measurement_device 'four-circle diffractometer'
_diffrn_measurement_device_type 'SuperNova, Single source at offset, Eos'
_diffrn_measurement_method '\w scans'
_diffrn_orient_matrix_UB_11 -0.0362881000
_diffrn_orient_matrix_UB_12 -0.0335583000
_diffrn_orient_matrix_UB_13 0.0050295000
_diffrn_orient_matrix_UB_21 -0.0323710000
_diffrn_orient_matrix_UB_22 0.0298083000
_diffrn_orient_matrix_UB_23 0.0141560000
_diffrn_orient_matrix_UB_31 -0.0352991000
_diffrn_orient_matrix_UB_32 0.0071184000
_diffrn_orient_matrix_UB_33 -0.0355621000
_diffrn_radiation_monochromator mirror
_diffrn_radiation_probe x-ray
_diffrn_radiation_type MoK\a
_diffrn_radiation_wavelength 0.71073
_diffrn_reflns_av_R_equivalents 0.0319
_diffrn_reflns_av_unetI/netI 0.0582
_diffrn_reflns_Laue_measured_fraction_full 0.998
_diffrn_reflns_Laue_measured_fraction_max 0.996
_diffrn_reflns_limit_h_max 13
_diffrn_reflns_limit_h_min -17
_diffrn_reflns_limit_k_max 21
_diffrn_reflns_limit_k_min -19
_diffrn_reflns_limit_l_max 25
_diffrn_reflns_limit_l_min -26
_diffrn_reflns_number 18231
_diffrn_reflns_point_group_measured_fraction_full 0.998
_diffrn_reflns_point_group_measured_fraction_max 0.996
_diffrn_reflns_theta_full 25.214
_diffrn_reflns_theta_max 30.000
_diffrn_reflns_theta_min 2.832
_diffrn_source 'SuperNova (Mo) X-ray Source'
_exptl_absorpt_coefficient_mu 3.574
_exptl_absorpt_correction_T_max 0.965
_exptl_absorpt_correction_T_min 0.807
_exptl_absorpt_correction_type gaussian
_exptl_absorpt_process_details
'CrysAlisPro, Agilent Technologies, Version 1.171.37.31 (release 14-01-2014 CrysAlis171 .NET) (compiled Jan 14 2014,18:38:05) Numerical absorption correction based on gaussian integration over a multifaceted crystal model Empirical absorption correction using spherical harmonics, implemented in SCALE3 ABSPACK scaling algorithm.'
_exptl_crystal_colour 'clear dark orange'
_exptl_crystal_colour_lustre clear
_exptl_crystal_colour_modifier dark
_exptl_crystal_colour_primary orange
_exptl_crystal_density_diffrn 1.697
_exptl_crystal_description needle
_exptl_crystal_F_000 1776
_exptl_crystal_size_max 0.2713
_exptl_crystal_size_mid 0.1255
_exptl_crystal_size_min 0.0375
_refine_diff_density_max 0.913
_refine_diff_density_min -0.995
_refine_diff_density_rms 0.132
_refine_ls_extinction_method none
_refine_ls_goodness_of_fit_ref 1.043
_refine_ls_hydrogen_treatment constr
_refine_ls_matrix_type full
_refine_ls_number_parameters 424
_refine_ls_number_reflns 10230
_refine_ls_number_restraints 0
_refine_ls_restrained_S_all 1.043
_refine_ls_R_factor_all 0.0699
_refine_ls_R_factor_gt 0.0405
_refine_ls_shift/su_max 0.002
_refine_ls_shift/su_mean 0.000
_refine_ls_structure_factor_coef Fsqd
_refine_ls_weighting_details 'w=1/[\s^2^(Fo^2^)+(0.0299P)^2^+1.4043P] where P=(Fo^2^+2Fc^2^)/3'
_refine_ls_weighting_scheme calc
_refine_ls_wR_factor_gt 0.0798
_refine_ls_wR_factor_ref 0.0934
_reflns_Friedel_coverage 0.000
_reflns_number_gt 7327
_reflns_number_total 10230
_reflns_threshold_expression 'I > 2\s(I)'
_cod_data_source_file c4cc09810b2.cif
_cod_data_source_block ijsf1401
_cod_original_cell_volume 3510.35(11)
_cod_database_code 7116531
_shelxl_version_number 2013-4
_chemical_oxdiff_formula 'C40 H34 As2 Br1 N1 O2 Pd1'
_chemical_oxdiff_usercomment 'Tom Ronson AsCat'
_shelx_space_group_comment
;
The symmetry employed for this shelxl refinement is uniquely defined
by the following loop, which should always be used as a source of
symmetry information in preference to the above space-group names.
They are only intended as comments.
;
_reflns_odcompleteness_completeness 99.59
_reflns_odcompleteness_iscentric 1
_reflns_odcompleteness_theta 29.97
_olex2_refinement_description
;
1. Fixed Uiso
 At 1.2 times of:
  All C(H) groups, All C(H,H) groups
2.a Secondary CH2 refined with riding coordinates:
 C2(H2A,H2B), C3(H3A,H3B)
2.b Aromatic/amide H refined with riding coordinates:
 C9(H9), C32(H32), C39(H39), C33(H33), C26(H26), C13(H13), C15(H15), C34(H34),
 C31(H31), C14(H14), C7(H7), C21(H21), C8(H8), C19(H19), C37(H37), C25(H25),
 C38(H38), C27(H27), C16(H16), C20(H20), C10(H10), C40(H40), C18(H18), C36(H36),
  C24(H24), C22(H22), C28(H28), C12(H12), C6(H6), C30(H30)
;

loop_
_space_group_symop_operation_xyz
'x, y, z'
'-x+1/2, y+1/2, -z+1/2'
'-x, -y, -z'
'x-1/2, -y-1/2, z-1/2'

loop_
_atom_site_label
_atom_site_type_symbol
_atom_site_fract_x
_atom_site_fract_y
_atom_site_fract_z
_atom_site_U_iso_or_equiv
_atom_site_adp_type
_atom_site_occupancy
_atom_site_site_symmetry_order
_atom_site_calc_flag
_atom_site_refinement_flags_posn
Pd1 Pd 0.32034(2) 0.24613(2) 0.56728(2) 0.01624(6) Uani 1 1 d .
Br1 Br 0.39264(3) 0.30274(3) 0.68984(2) 0.02816(10) Uani 1 1 d .
As1 As 0.50786(3) 0.23581(2) 0.54810(2) 0.01663(8) Uani 1 1 d .
As2 As 0.13657(3) 0.24500(2) 0.58889(2) 0.01687(8) Uani 1 1 d .
O2 O 0.2275(2) 0.32715(18) 0.40395(12) 0.0351(7) Uani 1 1 d .
O1 O 0.2387(3) 0.06092(19) 0.49887(13) 0.0403(7) Uani 1 1 d .
C9 C 0.8192(3) 0.1352(3) 0.66838(17) 0.0281(8) Uani 1 1 d .
H9 H 0.8926 0.1327 0.6632 0.034 Uiso 1 1 calc R
C32 C -0.0182(3) 0.5063(3) 0.63827(19) 0.0354(10) Uani 1 1 d .
H32 H -0.0507 0.5584 0.6452 0.042 Uiso 1 1 calc R
C39 C -0.1134(3) 0.2507(2) 0.39130(18) 0.0272(8) Uani 1 1 d .
H39 H -0.1318 0.2872 0.3514 0.033 Uiso 1 1 calc R
C33 C -0.0778(3) 0.4314(3) 0.63691(17) 0.0275(8) Uani 1 1 d .
H33 H -0.1500 0.4327 0.6441 0.033 Uiso 1 1 calc R
C26 C 0.1198(3) 0.0526(3) 0.77596(17) 0.0322(9) Uani 1 1 d .
H26 H 0.1134 0.0141 0.8119 0.039 Uiso 1 1 calc R
C13 C 0.6172(3) 0.4909(3) 0.56944(18) 0.0290(8) Uani 1 1 d .
H13 H 0.6072 0.5383 0.5967 0.035 Uiso 1 1 calc R
C15 C 0.7009(3) 0.4272(3) 0.48206(17) 0.0290(8) Uani 1 1 d .
H15 H 0.7467 0.4315 0.4504 0.035 Uiso 1 1 calc R
C34 C -0.0307(3) 0.3542(3) 0.62485(16) 0.0238(8) Uani 1 1 d .
H34 H -0.0712 0.3036 0.6239 0.029 Uiso 1 1 calc R
C31 C 0.0891(4) 0.5040(3) 0.6294(2) 0.0442(11) Uani 1 1 d .
H31 H 0.1301 0.5546 0.6318 0.053 Uiso 1 1 calc R
C14 C 0.6842(3) 0.4976(3) 0.52101(17) 0.0301(9) Uani 1 1 d .
H14 H 0.7177 0.5496 0.5151 0.036 Uiso 1 1 calc R
C7 C 0.6855(3) 0.1012(3) 0.73511(17) 0.0288(8) Uani 1 1 d .
H7 H 0.6694 0.0762 0.7755 0.035 Uiso 1 1 calc R
C11 C 0.5807(3) 0.3430(2) 0.53676(15) 0.0204(7) Uani 1 1 d .
C21 C 0.4626(3) 0.1669(3) 0.32973(16) 0.0287(9) Uani 1 1 d .
H21 H 0.4305 0.1918 0.2846 0.034 Uiso 1 1 calc R
C8 C 0.7947(3) 0.0990(2) 0.72794(16) 0.0262(8) Uani 1 1 d .
H8 H 0.8519 0.0728 0.7636 0.031 Uiso 1 1 calc R
C19 C 0.5551(3) 0.0477(3) 0.39994(17) 0.0300(8) Uani 1 1 d .
H19 H 0.5847 -0.0074 0.4022 0.036 Uiso 1 1 calc R
C37 C -0.1508(3) 0.1231(3) 0.45054(17) 0.0266(8) Uani 1 1 d .
H37 H -0.1951 0.0748 0.4511 0.032 Uiso 1 1 calc R
C25 C 0.1401(4) 0.0229(3) 0.71208(18) 0.0370(10) Uani 1 1 d .
H25 H 0.1490 -0.0355 0.7055 0.044 Uiso 1 1 calc R
C38 C -0.1784(3) 0.1792(3) 0.39247(18) 0.0273(8) Uani 1 1 d .
H38 H -0.2415 0.1685 0.3538 0.033 Uiso 1 1 calc R
C27 C 0.1090(3) 0.1388(3) 0.78602(16) 0.0241(8) Uani 1 1 d .
H27 H 0.0979 0.1588 0.8296 0.029 Uiso 1 1 calc R
C16 C 0.6500(3) 0.3494(2) 0.48946(16) 0.0234(7) Uani 1 1 d .
H16 H 0.6620 0.3019 0.4631 0.028 Uiso 1 1 calc R
C2 C 0.1706(4) 0.1038(3) 0.37154(18) 0.0372(10) Uani 1 1 d .
H2A H 0.2180 0.0675 0.3506 0.045 Uiso 1 1 calc R
H2B H 0.0959 0.0782 0.3628 0.045 Uiso 1 1 calc R
C17 C 0.5120(3) 0.1739(2) 0.46073(15) 0.0196(7) Uani 1 1 d .
C20 C 0.5088(3) 0.0861(3) 0.33317(18) 0.0317(9) Uani 1 1 d .
H20 H 0.5088 0.0571 0.2905 0.038 Uiso 1 1 calc R
C10 C 0.7341(3) 0.1758(3) 0.61556(16) 0.0243(8) Uani 1 1 d .
H10 H 0.7509 0.2010 0.5755 0.029 Uiso 1 1 calc R
C5 C 0.6249(3) 0.1785(2) 0.62274(15) 0.0175(7) Uani 1 1 d .
C40 C -0.0198(3) 0.2688(2) 0.44966(17) 0.0244(8) Uani 1 1 d .
H40 H 0.0231 0.3180 0.4495 0.029 Uiso 1 1 calc R
C18 C 0.5572(3) 0.0922(2) 0.46394(16) 0.0228(7) Uani 1 1 d .
H18 H 0.5891 0.0668 0.5089 0.027 Uiso 1 1 calc R
N1 N 0.2501(2) 0.19988(19) 0.46610(12) 0.0178(6) Uani 1 1 d .
C36 C -0.0556(3) 0.1395(2) 0.50867(17) 0.0240(8) Uani 1 1 d .
H36 H -0.0357 0.1014 0.5475 0.029 Uiso 1 1 calc R
C23 C 0.1321(3) 0.1673(2) 0.66698(15) 0.0203(7) Uani 1 1 d .
C24 C 0.1474(3) 0.0804(3) 0.65781(18) 0.0340(9) Uani 1 1 d .
H24 H 0.1625 0.0606 0.6153 0.041 Uiso 1 1 calc R
C3 C 0.1633(3) 0.1937(3) 0.34037(16) 0.0287(8) Uani 1 1 d .
H3A H 0.0850 0.2098 0.3187 0.034 Uiso 1 1 calc R
H3B H 0.2049 0.1978 0.3037 0.034 Uiso 1 1 calc R
C22 C 0.4633(3) 0.2118(3) 0.39310(16) 0.0231(7) Uani 1 1 d .
H22 H 0.4318 0.2663 0.3904 0.028 Uiso 1 1 calc R
C4 C 0.2163(3) 0.2504(2) 0.40524(17) 0.0220(7) Uani 1 1 d .
C35 C 0.0084(3) 0.2118(2) 0.50847(15) 0.0188(7) Uani 1 1 d .
C28 C 0.1146(3) 0.1966(2) 0.73159(15) 0.0221(7) Uani 1 1 d .
H28 H 0.1065 0.2550 0.7386 0.026 Uiso 1 1 calc R
C12 C 0.5652(3) 0.4139(2) 0.57703(17) 0.0246(8) Uani 1 1 d .
H12 H 0.5200 0.4097 0.6091 0.029 Uiso 1 1 calc R
C6 C 0.5992(3) 0.1407(2) 0.68247(16) 0.0233(7) Uani 1 1 d .
H6 H 0.5254 0.1417 0.6872 0.028 Uiso 1 1 calc R
C29 C 0.0775(3) 0.3522(2) 0.61412(15) 0.0199(7) Uani 1 1 d .
C30 C 0.1376(3) 0.4270(3) 0.6168(2) 0.0335(9) Uani 1 1 d .
H30 H 0.2103 0.4261 0.6102 0.040 Uiso 1 1 calc R
C1 C 0.2241(3) 0.1178(3) 0.45347(17) 0.0259(8) Uani 1 1 d .

loop_
_atom_site_aniso_label
_atom_site_aniso_U_11
_atom_site_aniso_U_22
_atom_site_aniso_U_33
_atom_site_aniso_U_23
_atom_site_aniso_U_13
_atom_site_aniso_U_12
Pd1 0.01379(11) 0.02294(14) 0.01087(10) -0.00143(9) 0.00130(8) 0.00038(10)
Br1 0.02416(17) 0.0417(2) 0.01560(14) -0.00797(14) -0.00003(13) 0.00288(17)
As1 0.01492(15) 0.02204(19) 0.01230(13) -0.00186(12) 0.00249(12) -0.00161(13)
As2 0.01457(15) 0.0218(2) 0.01367(14) 0.00122(13) 0.00273(12) 0.00157(13)
O2 0.0557(18) 0.0214(15) 0.0238(12) 0.0023(11) 0.0029(12) -0.0012(14)
O1 0.064(2) 0.0245(16) 0.0314(13) 0.0038(12) 0.0102(14) 0.0020(15)
C9 0.0191(17) 0.037(2) 0.0257(16) 0.0038(16) 0.0015(14) -0.0011(16)
C32 0.043(2) 0.029(2) 0.040(2) 0.0102(18) 0.0228(19) 0.0160(19)
C39 0.0267(18) 0.027(2) 0.0221(15) 0.0031(15) -0.0026(14) 0.0018(16)
C33 0.0201(17) 0.040(2) 0.0218(15) 0.0024(16) 0.0053(14) 0.0082(17)
C26 0.040(2) 0.034(2) 0.0211(16) 0.0092(15) 0.0055(16) 0.0066(19)
C13 0.0289(19) 0.025(2) 0.0255(16) -0.0038(15) -0.0064(15) 0.0042(17)
C15 0.034(2) 0.031(2) 0.0195(15) 0.0020(15) 0.0021(15) -0.0097(18)
C34 0.0180(16) 0.030(2) 0.0208(15) -0.0022(14) 0.0008(13) -0.0004(15)
C31 0.044(2) 0.020(2) 0.080(3) 0.007(2) 0.036(2) 0.0026(19)
C14 0.0286(19) 0.027(2) 0.0264(16) 0.0051(15) -0.0069(15) -0.0094(17)
C7 0.037(2) 0.032(2) 0.0191(15) 0.0065(15) 0.0101(15) 0.0032(18)
C11 0.0204(16) 0.0221(19) 0.0153(13) 0.0003(13) -0.0014(12) 0.0003(14)
C21 0.034(2) 0.037(2) 0.0152(14) -0.0005(15) 0.0056(14) -0.0082(18)
C8 0.0294(19) 0.026(2) 0.0180(14) -0.0003(14) -0.0030(14) 0.0036(16)
C19 0.037(2) 0.024(2) 0.0272(16) -0.0110(15) 0.0063(16) -0.0052(17)
C37 0.0257(18) 0.026(2) 0.0280(16) -0.0069(15) 0.0065(15) -0.0054(16)
C25 0.060(3) 0.024(2) 0.0271(17) 0.0069(16) 0.0114(18) 0.014(2)
C38 0.0250(18) 0.027(2) 0.0240(15) -0.0078(15) -0.0035(14) 0.0020(16)
C27 0.0249(18) 0.032(2) 0.0139(13) 0.0020(14) 0.0034(13) 0.0034(16)
C16 0.0263(18) 0.025(2) 0.0163(14) -0.0016(13) 0.0020(13) -0.0016(15)
C2 0.050(3) 0.032(2) 0.0262(17) -0.0066(17) 0.0040(18) -0.011(2)
C17 0.0162(15) 0.026(2) 0.0166(13) -0.0042(13) 0.0038(12) -0.0079(14)
C20 0.036(2) 0.039(3) 0.0212(16) -0.0117(16) 0.0090(15) -0.0082(19)
C10 0.0196(16) 0.035(2) 0.0175(14) 0.0051(14) 0.0030(13) -0.0054(16)
C5 0.0170(15) 0.0215(18) 0.0133(12) -0.0010(12) 0.0025(12) 0.0005(13)
C40 0.0240(17) 0.0218(19) 0.0228(15) 0.0019(14) -0.0019(14) -0.0049(15)
C18 0.0226(17) 0.025(2) 0.0180(14) -0.0024(14) 0.0010(13) -0.0045(15)
N1 0.0153(12) 0.0245(16) 0.0119(11) -0.0012(11) 0.0007(10) 0.0010(12)
C36 0.0298(19) 0.023(2) 0.0198(14) 0.0008(14) 0.0076(14) 0.0003(16)
C23 0.0172(15) 0.026(2) 0.0167(13) 0.0056(13) 0.0028(12) 0.0037(14)
C24 0.052(3) 0.030(2) 0.0211(16) 0.0034(15) 0.0113(17) 0.014(2)
C3 0.0286(18) 0.035(2) 0.0167(14) -0.0037(15) -0.0041(14) -0.0006(17)
C22 0.0225(17) 0.026(2) 0.0188(14) -0.0001(14) 0.0023(13) -0.0028(15)
C4 0.0200(16) 0.026(2) 0.0184(14) -0.0011(14) 0.0020(13) 0.0021(15)
C35 0.0166(15) 0.0240(19) 0.0137(13) -0.0012(13) 0.0005(12) 0.0036(14)
C28 0.0221(16) 0.024(2) 0.0173(14) 0.0010(13) 0.0010(13) 0.0043(15)
C12 0.0229(17) 0.028(2) 0.0199(14) 0.0005(14) 0.0001(13) 0.0029(16)
C6 0.0237(17) 0.027(2) 0.0204(14) -0.0016(14) 0.0083(14) -0.0015(15)
C29 0.0203(16) 0.0232(19) 0.0141(13) 0.0030(13) 0.0007(12) 0.0038(14)
C30 0.0253(18) 0.026(2) 0.055(2) 0.0053(19) 0.0213(18) 0.0028(16)
C1 0.0257(18) 0.029(2) 0.0231(15) 0.0037(15) 0.0072(14) 0.0048(16)

loop_
_atom_type_symbol
_atom_type_description
_atom_type_scat_dispersion_real
_atom_type_scat_dispersion_imag
_atom_type_scat_source
C C 0.0033 0.0016 'International Tables Vol C Tables 4.2.6.8 and 6.1.1.4'
H H 0.0000 0.0000 'International Tables Vol C Tables 4.2.6.8 and 6.1.1.4'
As As 0.0499 2.0058 'International Tables Vol C Tables 4.2.6.8 and 6.1.1.4'
Br Br -0.2901 2.4595 'International Tables Vol C Tables 4.2.6.8 and 6.1.1.4'
N N 0.0061 0.0033 'International Tables Vol C Tables 4.2.6.8 and 6.1.1.4'
O O 0.0106 0.0060 'International Tables Vol C Tables 4.2.6.8 and 6.1.1.4'
Pd Pd -0.9988 1.0072 'International Tables Vol C Tables 4.2.6.8 and 6.1.1.4'

loop_
_exptl_crystal_face_index_h
_exptl_crystal_face_index_k
_exptl_crystal_face_index_l
_exptl_crystal_face_perp_dist
_exptl_oxdiff_crystal_face_indexfrac_h
_exptl_oxdiff_crystal_face_indexfrac_k
_exptl_oxdiff_crystal_face_indexfrac_l
_exptl_oxdiff_crystal_face_x
_exptl_oxdiff_crystal_face_y
_exptl_oxdiff_crystal_face_z
1 0 1 0.0208 1.0000 -0.0000 1.0000 -0.0313 -0.0182 -0.0709
-1 0 -1 0.0168 -1.0000 0.0000 -1.0000 0.0313 0.0182 0.0709
-3 0 -1 0.0180 -3.0000 0.0000 -1.0000 0.1038 0.0830 0.1415
3 0 1 0.0250 3.0000 -0.0000 1.0000 -0.1038 -0.0830 -0.1415
0 1 0 0.1357 0.0000 1.0000 -0.0000 -0.0336 0.0298 0.0071
0 -1 0 0.1357 -0.0000 -1.0000 0.0000 0.0336 -0.0298 -0.0071
-1 0 -5 0.0485 -1.0000 0.0000 -5.0000 0.0111 -0.0384 0.2131
1 0 5 0.0425 1.0000 -0.0000 5.0000 -0.0111 0.0384 -0.2131
5 0 -3 0.0390 5.0000 -0.0000 -3.0000 -0.1965 -0.2043 -0.0698
-5 0 3 0.0390 -5.0000 0.0000 3.0000 0.1965 0.2043 0.0698

loop_
_geom_angle_atom_site_label_1
_geom_angle_atom_site_label_2
_geom_angle_atom_site_label_3
_geom_angle
As1 Pd1 Br1 92.969(13)
As2 Pd1 Br1 87.471(13)
As2 Pd1 As1 175.601(18)
N1 Pd1 Br1 176.35(7)
N1 Pd1 As1 90.68(7)
N1 Pd1 As2 88.91(7)
C11 As1 Pd1 116.22(10)
C11 As1 C17 102.56(14)
C11 As1 C5 102.01(13)
C17 As1 Pd1 113.89(9)
C17 As1 C5 102.52(14)
C5 As1 Pd1 117.53(9)
C23 As2 Pd1 110.97(10)
C23 As2 C35 104.93(14)
C23 As2 C29 105.23(14)
C35 As2 Pd1 117.58(9)
C29 As2 Pd1 117.84(10)
C29 As2 C35 98.63(13)
C8 C9 H9 120.0
C8 C9 C10 120.0(3)
C10 C9 H9 120.0
C33 C32 H32 120.1
C31 C32 H32 120.1
C31 C32 C33 119.9(4)
C38 C39 H39 119.8
C38 C39 C40 120.5(3)
C40 C39 H39 119.8
C32 C33 H33 119.9
C32 C33 C34 120.2(3)
C34 C33 H33 119.9
C25 C26 H26 120.1
C27 C26 H26 120.1
C27 C26 C25 119.8(4)
C14 C13 H13 120.0
C12 C13 H13 120.0
C12 C13 C14 120.1(4)
C14 C15 H15 119.7
C14 C15 C16 120.7(3)
C16 C15 H15 119.7
C33 C34 H34 120.0
C33 C34 C29 119.9(4)
C29 C34 H34 120.0
C32 C31 H31 119.6
C32 C31 C30 120.8(4)
C30 C31 H31 119.6
C13 C14 H14 120.1
C15 C14 C13 119.9(4)
C15 C14 H14 120.1
C8 C7 H7 119.7
C8 C7 C6 120.7(3)
C6 C7 H7 119.7
C16 C11 As1 120.7(3)
C12 C11 As1 119.6(3)
C12 C11 C16 119.7(3)
C20 C21 H21 119.6
C20 C21 C22 120.7(3)
C22 C21 H21 119.6
C9 C8 C7 120.1(3)
C9 C8 H8 119.9
C7 C8 H8 119.9
C20 C19 H19 120.1
C20 C19 C18 119.7(4)
C18 C19 H19 120.1
C38 C37 H37 120.2
C38 C37 C36 119.5(3)
C36 C37 H37 120.2
C26 C25 H25 120.0
C26 C25 C24 120.0(4)
C24 C25 H25 120.0
C39 C38 C37 120.6(3)
C39 C38 H38 119.7
C37 C38 H38 119.7
C26 C27 H27 119.8
C26 C27 C28 120.5(3)
C28 C27 H27 119.8
C15 C16 C11 119.6(4)
C15 C16 H16 120.2
C11 C16 H16 120.2
H2A C2 H2B 109.1
C3 C2 H2A 111.1
C3 C2 H2B 111.1
C3 C2 C1 103.4(3)
C1 C2 H2A 111.1
C1 C2 H2B 111.1
C18 C17 As1 121.5(2)
C18 C17 C22 119.8(3)
C22 C17 As1 118.6(3)
C21 C20 C19 120.2(3)
C21 C20 H20 119.9
C19 C20 H20 119.9
C9 C10 H10 120.0
C5 C10 C9 120.0(3)
C5 C10 H10 120.0
C10 C5 As1 119.0(2)
C10 C5 C6 120.3(3)
C6 C5 As1 120.7(2)
C39 C40 H40 120.5
C39 C40 C35 119.0(3)
C35 C40 H40 120.5
C19 C18 H18 119.9
C17 C18 C19 120.3(3)
C17 C18 H18 119.9
C4 N1 Pd1 123.8(2)
C1 N1 Pd1 122.5(2)
C1 N1 C4 113.4(3)
C37 C36 H36 119.9
C35 C36 C37 120.2(3)
C35 C36 H36 119.9
C24 C23 As2 119.0(2)
C28 C23 As2 121.4(3)
C28 C23 C24 119.6(3)
C25 C24 H24 120.0
C23 C24 C25 120.0(3)
C23 C24 H24 120.0
C2 C3 H3A 110.8
C2 C3 H3B 110.8
C2 C3 C4 104.6(3)
H3A C3 H3B 108.9
C4 C3 H3A 110.8
C4 C3 H3B 110.8
C21 C22 C17 119.3(4)
C21 C22 H22 120.4
C17 C22 H22 120.4
O2 C4 N1 125.2(3)
O2 C4 C3 126.0(3)
N1 C4 C3 108.8(3)
C40 C35 As2 115.9(3)
C36 C35 As2 123.8(2)
C36 C35 C40 120.3(3)
C27 C28 H28 120.0
C23 C28 C27 120.0(3)
C23 C28 H28 120.0
C13 C12 C11 120.0(3)
C13 C12 H12 120.0
C11 C12 H12 120.0
C7 C6 H6 120.5
C5 C6 C7 118.9(3)
C5 C6 H6 120.5
C34 C29 As2 119.2(3)
C30 C29 As2 120.9(3)
C30 C29 C34 119.7(4)
C31 C30 H30 120.2
C29 C30 C31 119.5(4)
C29 C30 H30 120.2
O1 C1 C2 124.0(4)
O1 C1 N1 126.3(3)
N1 C1 C2 109.7(3)

loop_
_geom_bond_atom_site_label_1
_geom_bond_atom_site_label_2
_geom_bond_distance
Pd1 Br1 2.4338(4)
Pd1 As1 2.4229(4)
Pd1 As2 2.3914(4)
Pd1 N1 2.025(2)
As1 C11 1.935(4)
As1 C17 1.938(3)
As1 C5 1.947(3)
As2 C23 1.932(3)
As2 C35 1.949(3)
As2 C29 1.933(4)
O2 C4 1.208(4)
O1 C1 1.219(4)
C9 H9 0.9300
C9 C8 1.371(5)
C9 C10 1.393(5)
C32 H32 0.9300
C32 C33 1.374(6)
C32 C31 1.368(5)
C39 H39 0.9300
C39 C38 1.374(5)
C39 C40 1.397(4)
C33 H33 0.9300
C33 C34 1.382(5)
C26 H26 0.9300
C26 C25 1.386(5)
C26 C27 1.371(5)
C13 H13 0.9300
C13 C14 1.393(5)
C13 C12 1.385(5)
C15 H15 0.9300
C15 C14 1.371(5)
C15 C16 1.388(5)
C34 H34 0.9300
C34 C29 1.393(5)
C31 H31 0.9300
C31 C30 1.391(6)
C14 H14 0.9300
C7 H7 0.9300
C7 C8 1.379(5)
C7 C6 1.393(5)
C11 C16 1.396(5)
C11 C12 1.388(5)
C21 H21 0.9300
C21 C20 1.377(6)
C21 C22 1.394(5)
C8 H8 0.9300
C19 H19 0.9300
C19 C20 1.384(5)
C19 C18 1.398(4)
C37 H37 0.9300
C37 C38 1.381(5)
C37 C36 1.402(4)
C25 H25 0.9300
C25 C24 1.390(5)
C38 H38 0.9300
C27 H27 0.9300
C27 C28 1.390(5)
C16 H16 0.9300
C2 H2A 0.9700
C2 H2B 0.9700
C2 C3 1.517(5)
C2 C1 1.540(4)
C17 C18 1.385(5)
C17 C22 1.399(4)
C20 H20 0.9300
C10 H10 0.9300
C10 C5 1.379(4)
C5 C6 1.391(4)
C40 H40 0.9300
C40 C35 1.401(4)
C18 H18 0.9300
N1 C4 1.372(4)
N1 C1 1.327(5)
C36 H36 0.9300
C36 C35 1.375(5)
C23 C24 1.387(5)
C23 C28 1.383(4)
C24 H24 0.9300
C3 H3A 0.9700
C3 H3B 0.9700
C3 C4 1.518(5)
C22 H22 0.9300
C28 H28 0.9300
C12 H12 0.9300
C6 H6 0.9300
C29 C30 1.373(5)
C30 H30 0.9300

loop_
_geom_torsion_atom_site_label_1
_geom_torsion_atom_site_label_2
_geom_torsion_atom_site_label_3
_geom_torsion_atom_site_label_4
_geom_torsion
Pd1 N1 C4 O2 2.7(5)
Pd1 N1 C4 C3 -177.6(2)
Pd1 N1 C1 O1 -0.4(5)
Pd1 N1 C1 C2 179.1(2)
As1 C11 C16 C15 179.7(2)
As1 C11 C12 C13 179.9(2)
As1 C17 C18 C19 177.5(3)
As1 C17 C22 C21 -178.0(3)
As1 C5 C6 C7 -179.2(3)
As2 C23 C24 C25 -177.5(3)
As2 C23 C28 C27 178.4(2)
As2 C29 C30 C31 174.9(3)
C9 C10 C5 As1 179.9(3)
C9 C10 C5 C6 -0.2(5)
C32 C33 C34 C29 0.1(5)
C32 C31 C30 C29 -0.8(6)
C39 C40 C35 As2 -177.6(3)
C39 C40 C35 C36 -0.3(5)
C33 C32 C31 C30 1.9(6)
C33 C34 C29 As2 -174.6(2)
C33 C34 C29 C30 1.1(5)
C26 C25 C24 C23 -1.2(6)
C26 C27 C28 C23 -0.6(5)
C34 C29 C30 C31 -0.7(5)
C31 C32 C33 C34 -1.6(5)
C14 C13 C12 C11 0.5(5)
C14 C15 C16 C11 0.4(5)
C8 C9 C10 C5 -0.8(6)
C8 C7 C6 C5 -0.5(6)
C37 C36 C35 As2 175.9(3)
C37 C36 C35 C40 -1.1(5)
C25 C26 C27 C28 2.2(6)
C38 C39 C40 C35 1.7(6)
C38 C37 C36 C35 1.3(5)
C27 C26 C25 C24 -1.3(6)
C16 C15 C14 C13 1.1(5)
C16 C11 C12 C13 0.9(5)
C2 C3 C4 O2 179.9(4)
C2 C3 C4 N1 0.1(4)
C20 C21 C22 C17 0.2(5)
C20 C19 C18 C17 0.8(5)
C10 C9 C8 C7 1.1(6)
C10 C5 C6 C7 0.9(5)
C40 C39 C38 C37 -1.5(6)
C18 C19 C20 C21 -1.5(6)
C18 C17 C22 C21 -0.9(5)
C36 C37 C38 C39 0.0(5)
C24 C23 C28 C27 -1.9(5)
C3 C2 C1 O1 175.8(4)
C3 C2 C1 N1 -3.7(4)
C22 C21 C20 C19 1.0(6)
C22 C17 C18 C19 0.4(5)
C4 N1 C1 O1 -175.4(4)
C4 N1 C1 C2 4.1(4)
C28 C23 C24 C25 2.8(6)
C12 C13 C14 C15 -1.5(5)
C12 C11 C16 C15 -1.4(5)
C6 C7 C8 C9 -0.4(6)
C1 C2 C3 C4 2.0(4)
C1 N1 C4 O2 177.5(4)
C1 N1 C4 C3 -2.7(4)
